data_1558162
loop_
_publ_author_name
'Yu, Jin-Hai'
'Zhang, Hua'
'Zhou, Bin'
'Zimbres, Flavia M.'
'Dalal, Seema'
'Liu, Qun-Fang'
'Cassera, Maria B.'
'Yue, Jian-Min'

_publ_section_title
;
 Limonoids from <i>Cipadessa baccifera</i>.
;
_journal_name_full 'Journal of natural products'
_journal_paper_doi 10.1021/acs.jnatprod.9b00666
_journal_year 2020
_chemical_absolute_configuration rmad
_chemical_formula_moiety 'C32 H44 O10'
_chemical_formula_sum 'C32 H44 O10'
_chemical_formula_weight 588.67
_space_group_crystal_system orthorhombic
_space_group_IT_number 19
_space_group_name_Hall 'P 2ac 2ab'
_space_group_name_H-M_alt 'P 21 21 21'
_atom_sites_solution_hydrogens geom
_atom_sites_solution_primary direct
_audit_creation_date 2015-06-09
_audit_creation_method
;
Olex2 1.2
(compiled 2015.01.26 svn.r3150 for OlexSys, GUI svn.r4998)
;
_cell_angle_alpha 90
_cell_angle_beta 90
_cell_angle_gamma 90
_cell_formula_units_Z 4
_cell_length_a 8.49070(10)
_cell_length_b 9.26300(10)
_cell_length_c 38.6476(6)
_cell_measurement_reflns_used 5742
_cell_measurement_temperature 296(2)
_cell_measurement_theta_max 67.89
_cell_measurement_theta_min 4.58
_cell_volume 3039.61(7)
_computing_cell_refinement 'SAINT v7.68A (Bruker, 2009)'
_computing_data_reduction 'SAINT v7.68A (Bruker, 2009)'
_computing_molecular_graphics 'Olex2 (Dolomanov et al., 2009)'
_computing_publication_material 'Olex2 (Dolomanov et al., 2009)'
_computing_structure_refinement 'XL (Sheldrick, 2008)'
_computing_structure_solution 'ShelXS (Sheldrick, 2008)'
_diffrn_ambient_temperature 296.15
_diffrn_measured_fraction_theta_full 0.969
_diffrn_measured_fraction_theta_max 0.952
_diffrn_measurement_device_type 'Bruker APEX-II CCD'
_diffrn_measurement_method '\f and \w scans'
_diffrn_radiation_monochromator graphite
_diffrn_radiation_type CuK\a
_diffrn_radiation_wavelength 1.54178
_diffrn_reflns_av_R_equivalents 0.0291
_diffrn_reflns_av_unetI/netI 0.0272
_diffrn_reflns_Laue_measured_fraction_full 0.969
_diffrn_reflns_Laue_measured_fraction_max 0.952
_diffrn_reflns_limit_h_max 10
_diffrn_reflns_limit_h_min -10
_diffrn_reflns_limit_k_max 7
_diffrn_reflns_limit_k_min -10
_diffrn_reflns_limit_l_max 46
_diffrn_reflns_limit_l_min -46
_diffrn_reflns_number 20035
_diffrn_reflns_point_group_measured_fraction_full 0.962
_diffrn_reflns_point_group_measured_fraction_max 0.940
_diffrn_reflns_theta_full 67.679
_diffrn_reflns_theta_max 69.680
_diffrn_reflns_theta_min 2.286
_diffrn_standards_number 0
_exptl_absorpt_coefficient_mu 0.782
_exptl_absorpt_correction_T_max 0.7532
_exptl_absorpt_correction_T_min 0.5979
_exptl_absorpt_correction_type multi-scan
_exptl_absorpt_process_details
;
SADABS-2008/1 (Bruker,2008) was used for absorption correction.
wR2(int) was 0.0988 before and 0.0485 after correction.
The Ratio of minimum to maximum transmission is 0.7938.
The \l/2 correction factor is 0.0015.
;
_exptl_crystal_density_diffrn 1.286
_exptl_crystal_description block
_exptl_crystal_F_000 1264
_exptl_crystal_size_max 0.2
_exptl_crystal_size_mid 0.15
_exptl_crystal_size_min 0.12
_refine_diff_density_max 0.148
_refine_diff_density_min -0.209
_refine_diff_density_rms 0.037
_refine_ls_abs_structure_details
;
 Flack x determined using 2033 quotients [(I+)-(I-)]/[(I+)+(I-)]
 (Parsons, Flack and Wagner, Acta Cryst. B69 (2013) 249-259).
;
_refine_ls_abs_structure_Flack 0.05(8)
_refine_ls_extinction_method none
_refine_ls_goodness_of_fit_ref 1.026
_refine_ls_hydrogen_treatment constr
_refine_ls_matrix_type full
_refine_ls_number_parameters 388
_refine_ls_number_reflns 5399
_refine_ls_number_restraints 0
_refine_ls_restrained_S_all 1.026
_refine_ls_R_factor_all 0.0429
_refine_ls_R_factor_gt 0.0406
_refine_ls_shift/su_max 0.000
_refine_ls_shift/su_mean 0.000
_refine_ls_structure_factor_coef Fsqd
_refine_ls_weighting_details 'w=1/[\s^2^(Fo^2^)+(0.0751P)^2^+0.2200P] where P=(Fo^2^+2Fc^2^)/3'
_refine_ls_weighting_scheme calc
_refine_ls_wR_factor_gt 0.1100
_refine_ls_wR_factor_ref 0.1121
_reflns_Friedel_coverage 0.718
_reflns_Friedel_fraction_full 0.954
_reflns_Friedel_fraction_max 0.924
_reflns_number_gt 5074
_reflns_number_total 5399
_reflns_threshold_expression 'I > 2\s(I)'
_cod_data_source_file np9b00666_si_002.cif
_cod_data_source_block cu_dm15474_0m
_cod_database_code 1558162
_shelxl_version_number 2014-3
_shelx_space_group_comment
;
The symmetry employed for this shelxl refinement is uniquely defined
by the following loop, which should always be used as a source of
symmetry information in preference to the above space-group names.
They are only intended as comments.
;
_shelx_estimated_absorpt_t_max 0.912
_shelx_estimated_absorpt_t_min 0.859
_olex2_refinement_description
;
1. Fixed Uiso
 At 1.2 times of:
  All C(H) groups, All C(H,H) groups
 At 1.5 times of:
  All C(H,H,H) groups, All O(H) groups
2.a Ternary CH refined with riding coordinates:
 C1(H1), C2(H2A), C2'(H2'), C3(H3), C5(H5), C9(H9), C11(H11), C17(H17)
2.b Secondary CH2 refined with riding coordinates:
 C3'(H3'A,H3'B), C6(H6A,H6B), C12(H12A,H12B), C15(H15A,H15B)
2.c Aromatic/amide H refined with riding coordinates:
 C21(H21), C22(H22), C23(H23)
2.d X=CH2 refined with riding coordinates:
 C30(H30A,H30B)
2.e Idealised Me refined as rotating group:
 C4'(H4'A,H4'B,H4'C), C5'(H5'A,H5'B,H5'C), C18(H18A,H18B,H18C), C19(H19A,H19B,
 H19C), C24(H24A,H24B,H24C), C28(H28A,H28B,H28C), C29(H29A,H29B,H29C)
2.f Idealised tetrahedral OH refined as rotating group:
 O2(H2), O7(H7)
;
_olex2_submission_special_instructions 'No special instructions were received'

loop_
_space_group_symop_operation_xyz
'x, y, z'
'x+1/2, -y+1/2, -z'
'-x, y+1/2, -z+1/2'
'-x+1/2, -y, z+1/2'

loop_
_atom_site_label
_atom_site_type_symbol
_atom_site_fract_x
_atom_site_fract_y
_atom_site_fract_z
_atom_site_U_iso_or_equiv
_atom_site_adp_type
_atom_site_occupancy
_atom_site_site_symmetry_order
_atom_site_calc_flag
_atom_site_refinement_flags_posn
_atom_site_refinement_flags_adp
_atom_site_refinement_flags_occupancy
_atom_site_disorder_assembly
_atom_site_disorder_group
O1 O 0.65097(19) 0.61147(18) 0.13065(4) 0.0367(3) Uani 1 1 d . . . . .
O2 O 0.7119(3) 0.7383(2) 0.06880(5) 0.0563(5) Uani 1 1 d . . . . .
H2 H 0.7504 0.7715 0.0866 0.084 Uiso 1 1 calc GR . . . .
O3 O 0.9679(2) 0.5775(2) 0.04781(4) 0.0489(5) Uani 1 1 d . . . . .
O4 O 1.1524(3) 0.6468(3) 0.08574(5) 0.0687(7) Uani 1 1 d . . . . .
O5 O 0.8789(4) -0.0841(3) 0.11799(8) 0.0894(8) Uani 1 1 d . . . . .
O6 O 0.9616(3) 0.1133(3) 0.14344(6) 0.0659(6) Uani 1 1 d . . . . .
O7 O 0.5528(3) 0.2692(2) 0.20401(4) 0.0534(5) Uani 1 1 d . . . . .
H7 H 0.5211 0.1878 0.1995 0.080 Uiso 1 1 calc GR . . . .
O8 O 0.4795(3) 1.0009(2) 0.17065(7) 0.0733(7) Uani 1 1 d . . . . .
O9 O 0.6604(3) 0.8616(2) 0.19234(5) 0.0545(5) Uani 1 1 d . . . . .
O10 O 0.9559(4) 0.7731(4) 0.27512(7) 0.0866(9) Uani 1 1 d . . . . .
C1 C 0.5995(3) 0.5372(3) 0.10029(6) 0.0363(5) Uani 1 1 d . . . . .
H1 H 0.4922 0.5691 0.0950 0.044 Uiso 1 1 calc R . . . .
C1' C 1.1031(3) 0.6416(3) 0.05698(6) 0.0444(6) Uani 1 1 d . . . . .
C2 C 0.7073(3) 0.5869(3) 0.07107(6) 0.0423(5) Uani 1 1 d . . . . .
H2A H 0.6619 0.5511 0.0494 0.051 Uiso 1 1 calc R . . . .
C2' C 1.1877(3) 0.6993(3) 0.02524(7) 0.0466(6) Uani 1 1 d . . . . .
H2' H 1.1081 0.7401 0.0097 0.056 Uiso 1 1 calc R . . . .
C3 C 0.8692(3) 0.5178(3) 0.07485(6) 0.0401(5) Uani 1 1 d . . . . .
H3 H 0.9133 0.5440 0.0974 0.048 Uiso 1 1 calc R . . . .
C3' C 1.3024(4) 0.8187(5) 0.03431(9) 0.0697(9) Uani 1 1 d . . . . .
H3'A H 1.3782 0.7821 0.0509 0.084 Uiso 1 1 calc R . . . .
H3'B H 1.3597 0.8464 0.0136 0.084 Uiso 1 1 calc R . . . .
C4 C 0.8627(3) 0.3528(3) 0.07190(6) 0.0437(5) Uani 1 1 d . . . . .
C4' C 1.2672(6) 0.5753(4) 0.00637(10) 0.0798(11) Uani 1 1 d . . . . .
H4'A H 1.3212 0.6116 -0.0136 0.120 Uiso 1 1 calc GR . . . .
H4'B H 1.1891 0.5064 -0.0007 0.120 Uiso 1 1 calc GR . . . .
H4'C H 1.3414 0.5294 0.0215 0.120 Uiso 1 1 calc GR . . . .
C5 C 0.7609(3) 0.2996(3) 0.10297(6) 0.0379(5) Uani 1 1 d . . . . .
H5 H 0.8195 0.3274 0.1238 0.045 Uiso 1 1 calc R . . . .
C5' C 1.2237(7) 0.9504(5) 0.04923(14) 0.1130(19) Uani 1 1 d . . . . .
H5'A H 1.1558 0.9926 0.0321 0.170 Uiso 1 1 calc GR . . . .
H5'B H 1.3025 1.0193 0.0559 0.170 Uiso 1 1 calc GR . . . .
H5'C H 1.1628 0.9233 0.0691 0.170 Uiso 1 1 calc GR . . . .
C6 C 0.7436(3) 0.1336(3) 0.10505(7) 0.0466(6) Uani 1 1 d . . . . .
H6A H 0.6450 0.1138 0.1168 0.056 Uiso 1 1 calc R . . . .
H6B H 0.7324 0.0984 0.0815 0.056 Uiso 1 1 calc R . . . .
C7 C 0.8681(4) 0.0430(3) 0.12221(8) 0.0528(6) Uani 1 1 d . . . . .
C8 C 0.4295(3) 0.4793(3) 0.15337(6) 0.0379(5) Uani 1 1 d . . . . .
C9 C 0.5280(3) 0.3498(3) 0.14476(6) 0.0368(5) Uani 1 1 d . . . . .
H9 H 0.4567 0.2667 0.1438 0.044 Uiso 1 1 calc R . . . .
C10 C 0.5955(3) 0.3722(3) 0.10673(6) 0.0356(5) Uani 1 1 d . . . . .
C11 C 0.6432(3) 0.3231(3) 0.17554(6) 0.0395(5) Uani 1 1 d . . . . .
H11 H 0.7200 0.2494 0.1687 0.047 Uiso 1 1 calc R . . . .
C12 C 0.7316(3) 0.4561(3) 0.18817(6) 0.0389(5) Uani 1 1 d . . . . .
H12A H 0.8174 0.4753 0.1723 0.047 Uiso 1 1 calc R . . . .
H12B H 0.7777 0.4342 0.2105 0.047 Uiso 1 1 calc R . . . .
C13 C 0.6326(3) 0.5938(3) 0.19170(6) 0.0381(5) Uani 1 1 d . . . . .
C14 C 0.5343(3) 0.6106(3) 0.15821(6) 0.0366(5) Uani 1 1 d . . . . .
C15 C 0.4468(3) 0.7540(3) 0.15785(7) 0.0488(6) Uani 1 1 d . . . . .
H15A H 0.4214 0.7774 0.1340 0.059 Uiso 1 1 calc R . . . .
H15B H 0.3480 0.7414 0.1701 0.059 Uiso 1 1 calc R . . . .
C16 C 0.5316(4) 0.8806(3) 0.17344(7) 0.0503(6) Uani 1 1 d . . . . .
C17 C 0.7458(3) 0.7237(3) 0.19250(6) 0.0428(5) Uani 1 1 d . . . . .
H17 H 0.8112 0.7198 0.1716 0.051 Uiso 1 1 calc R . . . .
C18 C 0.5275(4) 0.5921(3) 0.22398(7) 0.0507(6) Uani 1 1 d . . . . .
H18A H 0.4473 0.5199 0.2213 0.076 Uiso 1 1 calc GR . . . .
H18B H 0.4791 0.6851 0.2268 0.076 Uiso 1 1 calc GR . . . .
H18C H 0.5903 0.5704 0.2440 0.076 Uiso 1 1 calc GR . . . .
C19 C 0.4711(3) 0.3104(3) 0.08187(7) 0.0478(6) Uani 1 1 d . . . . .
H19A H 0.3699 0.3508 0.0873 0.072 Uiso 1 1 calc GR . . . .
H19B H 0.4670 0.2073 0.0843 0.072 Uiso 1 1 calc GR . . . .
H19C H 0.4987 0.3345 0.0585 0.072 Uiso 1 1 calc GR . . . .
C20 C 0.8528(3) 0.7296(3) 0.22313(7) 0.0486(6) Uani 1 1 d . . . . .
C21 C 0.8296(5) 0.7914(5) 0.25374(9) 0.0773(11) Uani 1 1 d . . . . .
H21 H 0.7385 0.8411 0.2598 0.093 Uiso 1 1 calc R . . . .
C22 C 1.0037(4) 0.6647(5) 0.22603(10) 0.0750(10) Uani 1 1 d . . . . .
H22 H 1.0539 0.6101 0.2091 0.090 Uiso 1 1 calc R . . . .
C23 C 1.0603(4) 0.6956(5) 0.25707(10) 0.0782(11) Uani 1 1 d . . . . .
H23 H 1.1587 0.6673 0.2652 0.094 Uiso 1 1 calc R . . . .
C24 C 1.0832(5) 0.0285(6) 0.15987(13) 0.0907(13) Uani 1 1 d . . . . .
H24A H 1.0380 -0.0273 0.1783 0.136 Uiso 1 1 calc GR . . . .
H24B H 1.1625 0.0916 0.1691 0.136 Uiso 1 1 calc GR . . . .
H24C H 1.1299 -0.0351 0.1432 0.136 Uiso 1 1 calc GR . . . .
C28 C 0.8074(4) 0.3037(4) 0.03580(7) 0.0616(8) Uani 1 1 d . . . . .
H28A H 0.7006 0.3343 0.0322 0.092 Uiso 1 1 calc GR . . . .
H28B H 0.8131 0.2004 0.0343 0.092 Uiso 1 1 calc GR . . . .
H28C H 0.8739 0.3459 0.0184 0.092 Uiso 1 1 calc GR . . . .
C29 C 1.0322(3) 0.2954(4) 0.07654(9) 0.0585(7) Uani 1 1 d . . . . .
H29A H 1.0975 0.3312 0.0582 0.088 Uiso 1 1 calc GR . . . .
H29B H 1.0313 0.1918 0.0760 0.088 Uiso 1 1 calc GR . . . .
H29C H 1.0733 0.3276 0.0984 0.088 Uiso 1 1 calc GR . . . .
C30 C 0.2748(3) 0.4764(3) 0.15606(7) 0.0508(6) Uani 1 1 d . . . . .
H30A H 0.2205 0.3905 0.1525 0.061 Uiso 1 1 calc R . . . .
H30B H 0.2199 0.5603 0.1615 0.061 Uiso 1 1 calc R . . . .

loop_
_atom_site_aniso_label
_atom_site_aniso_U_11
_atom_site_aniso_U_22
_atom_site_aniso_U_33
_atom_site_aniso_U_23
_atom_site_aniso_U_13
_atom_site_aniso_U_12
O1 0.0378(8) 0.0335(9) 0.0388(7) -0.0001(6) 0.0007(6) -0.0044(7)
O2 0.0653(12) 0.0461(12) 0.0575(11) 0.0163(9) 0.0020(9) -0.0008(9)
O3 0.0426(9) 0.0672(13) 0.0368(8) 0.0009(8) 0.0028(7) -0.0123(9)
O4 0.0582(12) 0.0990(19) 0.0490(10) 0.0131(11) -0.0102(9) -0.0289(13)
O5 0.104(2) 0.0395(16) 0.125(2) -0.0063(13) -0.0231(18) 0.0110(13)
O6 0.0629(12) 0.0510(13) 0.0837(14) -0.0007(11) -0.0149(11) 0.0117(10)
O7 0.0749(13) 0.0402(11) 0.0451(9) 0.0063(7) 0.0068(9) -0.0138(9)
O8 0.0793(15) 0.0318(12) 0.1086(18) -0.0003(10) -0.0126(14) 0.0063(10)
O9 0.0607(12) 0.0320(10) 0.0709(12) -0.0068(8) -0.0024(10) -0.0031(8)
O10 0.0862(17) 0.099(2) 0.0744(15) -0.0332(15) -0.0264(13) 0.0099(16)
C1 0.0330(10) 0.0381(13) 0.0376(10) -0.0006(9) -0.0036(8) 0.0018(9)
C1' 0.0371(11) 0.0476(16) 0.0484(13) 0.0036(11) -0.0002(10) -0.0013(10)
C2 0.0431(12) 0.0460(15) 0.0378(11) 0.0052(10) -0.0034(9) -0.0038(10)
C2' 0.0395(12) 0.0524(17) 0.0480(12) 0.0087(11) 0.0031(10) 0.0021(11)
C3 0.0388(11) 0.0475(14) 0.0339(10) 0.0013(9) 0.0015(9) -0.0059(10)
C3' 0.0531(17) 0.081(3) 0.0749(19) 0.0075(18) 0.0114(15) -0.0191(17)
C4 0.0388(12) 0.0472(15) 0.0452(12) -0.0073(11) 0.0025(10) -0.0027(11)
C4' 0.101(3) 0.071(3) 0.0679(19) 0.0054(17) 0.032(2) 0.016(2)
C5 0.0353(11) 0.0356(13) 0.0428(11) -0.0052(9) -0.0020(9) -0.0013(9)
C5' 0.149(5) 0.068(3) 0.122(4) -0.023(3) 0.046(3) -0.038(3)
C6 0.0438(13) 0.0373(14) 0.0586(14) -0.0094(11) 0.0028(11) -0.0010(10)
C7 0.0527(15) 0.0401(16) 0.0655(16) -0.0005(12) 0.0087(13) 0.0022(12)
C8 0.0389(11) 0.0361(13) 0.0388(11) -0.0006(9) 0.0010(9) -0.0028(9)
C9 0.0358(10) 0.0308(12) 0.0437(11) -0.0004(9) -0.0006(9) -0.0055(9)
C10 0.0341(10) 0.0348(13) 0.0378(10) -0.0032(9) -0.0023(8) -0.0029(9)
C11 0.0498(13) 0.0296(12) 0.0391(11) 0.0036(9) 0.0003(10) -0.0001(10)
C12 0.0432(12) 0.0358(13) 0.0378(11) 0.0010(9) -0.0036(9) -0.0016(10)
C13 0.0413(12) 0.0334(13) 0.0396(11) -0.0026(9) 0.0008(9) -0.0055(10)
C14 0.0362(10) 0.0313(12) 0.0425(11) -0.0007(9) 0.0031(9) -0.0005(9)
C15 0.0465(13) 0.0365(14) 0.0636(15) -0.0019(11) 0.0011(12) 0.0051(11)
C16 0.0568(15) 0.0322(14) 0.0620(15) 0.0003(11) 0.0086(12) 0.0001(12)
C17 0.0479(13) 0.0317(13) 0.0489(12) -0.0044(10) 0.0043(10) -0.0054(11)
C18 0.0567(15) 0.0499(16) 0.0456(13) -0.0064(11) 0.0096(11) -0.0088(13)
C19 0.0389(11) 0.0527(16) 0.0518(13) -0.0063(11) -0.0065(11) -0.0061(11)
C20 0.0520(14) 0.0391(14) 0.0547(14) -0.0102(11) 0.0006(12) -0.0079(11)
C21 0.072(2) 0.084(3) 0.075(2) -0.035(2) -0.0158(17) 0.016(2)
C22 0.0498(17) 0.097(3) 0.078(2) -0.035(2) -0.0050(15) 0.0019(17)
C23 0.061(2) 0.082(3) 0.092(2) -0.028(2) -0.0260(18) 0.0033(18)
C24 0.076(2) 0.082(3) 0.114(3) 0.009(2) -0.027(2) 0.023(2)
C28 0.0673(18) 0.069(2) 0.0489(14) -0.0177(14) 0.0081(13) -0.0114(15)
C29 0.0452(13) 0.0552(18) 0.0751(18) -0.0024(14) 0.0155(13) 0.0033(13)
C30 0.0422(13) 0.0487(17) 0.0615(15) -0.0079(12) 0.0076(11) -0.0057(12)

loop_
_atom_type_symbol
_atom_type_description
_atom_type_scat_dispersion_real
_atom_type_scat_dispersion_imag
_atom_type_scat_source
C C 0.0181 0.0091 'International Tables Vol C Tables 4.2.6.8 and 6.1.1.4'
H H 0.0000 0.0000 'International Tables Vol C Tables 4.2.6.8 and 6.1.1.4'
O O 0.0492 0.0322 'International Tables Vol C Tables 4.2.6.8 and 6.1.1.4'

loop_
_geom_angle_atom_site_label_1
_geom_angle_atom_site_label_2
_geom_angle_atom_site_label_3
_geom_angle
_geom_angle_site_symmetry_1
_geom_angle_site_symmetry_3
_geom_angle_publ_flag
C1 O1 C14 112.97(16) . . ?
C2 O2 H2 109.5 . . ?
C1' O3 C3 118.29(18) . . ?
C7 O6 C24 115.9(3) . . ?
C11 O7 H7 109.5 . . ?
C16 O9 C17 121.7(2) . . ?
C23 O10 C21 105.8(3) . . ?
O1 C1 H1 108.1 . . ?
O1 C1 C2 106.21(19) . . ?
O1 C1 C10 110.48(18) . . ?
C2 C1 H1 108.1 . . ?
C2 C1 C10 115.5(2) . . ?
C10 C1 H1 108.1 . . ?
O3 C1' C2' 110.3(2) . . ?
O4 C1' O3 124.5(2) . . ?
O4 C1' C2' 125.1(2) . . ?
O2 C2 C1 111.3(2) . . ?
O2 C2 H2A 107.2 . . ?
O2 C2 C3 113.6(2) . . ?
C1 C2 H2A 107.2 . . ?
C3 C2 C1 110.1(2) . . ?
C3 C2 H2A 107.2 . . ?
C1' C2' H2' 107.7 . . ?
C3' C2' C1' 112.0(2) . . ?
C3' C2' H2' 107.7 . . ?
C3' C2' C4' 112.2(3) . . ?
C4' C2' C1' 109.4(3) . . ?
C4' C2' H2' 107.7 . . ?
O3 C3 C2 107.02(19) . . ?
O3 C3 H3 109.1 . . ?
O3 C3 C4 110.3(2) . . ?
C2 C3 H3 109.1 . . ?
C2 C3 C4 112.3(2) . . ?
C4 C3 H3 109.1 . . ?
C2' C3' H3'A 108.9 . . ?
C2' C3' H3'B 108.9 . . ?
H3'A C3' H3'B 107.7 . . ?
C5' C3' C2' 113.3(3) . . ?
C5' C3' H3'A 108.9 . . ?
C5' C3' H3'B 108.9 . . ?
C3 C4 C5 106.10(19) . . ?
C3 C4 C28 111.8(2) . . ?
C3 C4 C29 107.5(2) . . ?
C28 C4 C5 115.8(2) . . ?
C28 C4 C29 106.7(2) . . ?
C29 C4 C5 108.6(2) . . ?
C2' C4' H4'A 109.5 . . ?
C2' C4' H4'B 109.5 . . ?
C2' C4' H4'C 109.5 . . ?
H4'A C4' H4'B 109.5 . . ?
H4'A C4' H4'C 109.5 . . ?
H4'B C4' H4'C 109.5 . . ?
C4 C5 H5 105.5 . . ?
C4 C5 C10 115.7(2) . . ?
C6 C5 C4 114.0(2) . . ?
C6 C5 H5 105.5 . . ?
C6 C5 C10 109.7(2) . . ?
C10 C5 H5 105.5 . . ?
C3' C5' H5'A 109.5 . . ?
C3' C5' H5'B 109.5 . . ?
C3' C5' H5'C 109.5 . . ?
H5'A C5' H5'B 109.5 . . ?
H5'A C5' H5'C 109.5 . . ?
H5'B C5' H5'C 109.5 . . ?
C5 C6 H6A 107.1 . . ?
C5 C6 H6B 107.1 . . ?
H6A C6 H6B 106.8 . . ?
C7 C6 C5 120.8(2) . . ?
C7 C6 H6A 107.1 . . ?
C7 C6 H6B 107.1 . . ?
O5 C7 O6 121.9(3) . . ?
O5 C7 C6 123.0(3) . . ?
O6 C7 C6 115.0(3) . . ?
C9 C8 C14 109.94(19) . . ?
C30 C8 C9 123.9(2) . . ?
C30 C8 C14 126.2(3) . . ?
C8 C9 H9 106.9 . . ?
C8 C9 C10 107.51(19) . . ?
C8 C9 C11 107.90(18) . . ?
C10 C9 H9 106.9 . . ?
C11 C9 H9 106.9 . . ?
C11 C9 C10 119.97(19) . . ?
C1 C10 C5 112.93(19) . . ?
C1 C10 C9 106.60(18) . . ?
C5 C10 C9 110.64(18) . . ?
C19 C10 C1 106.4(2) . . ?
C19 C10 C5 113.5(2) . . ?
C19 C10 C9 106.32(18) . . ?
O7 C11 C9 107.8(2) . . ?
O7 C11 H11 108.8 . . ?
O7 C11 C12 107.43(19) . . ?
C9 C11 H11 108.8 . . ?
C12 C11 C9 115.16(19) . . ?
C12 C11 H11 108.8 . . ?
C11 C12 H12A 108.4 . . ?
C11 C12 H12B 108.4 . . ?
C11 C12 C13 115.6(2) . . ?
H12A C12 H12B 107.5 . . ?
C13 C12 H12A 108.4 . . ?
C13 C12 H12B 108.4 . . ?
C12 C13 C14 107.74(18) . . ?
C12 C13 C17 108.1(2) . . ?
C12 C13 C18 112.5(2) . . ?
C17 C13 C14 105.94(19) . . ?
C18 C13 C14 111.5(2) . . ?
C18 C13 C17 110.8(2) . . ?
O1 C14 C8 108.28(17) . . ?
O1 C14 C13 104.19(17) . . ?
O1 C14 C15 108.70(19) . . ?
C8 C14 C13 109.80(19) . . ?
C8 C14 C15 114.3(2) . . ?
C15 C14 C13 111.03(19) . . ?
C14 C15 H15A 108.2 . . ?
C14 C15 H15B 108.2 . . ?
H15A C15 H15B 107.4 . . ?
C16 C15 C14 116.3(2) . . ?
C16 C15 H15A 108.2 . . ?
C16 C15 H15B 108.2 . . ?
O8 C16 O9 118.4(3) . . ?
O8 C16 C15 120.7(3) . . ?
O9 C16 C15 120.8(2) . . ?
O9 C17 C13 111.8(2) . . ?
O9 C17 H17 108.0 . . ?
O9 C17 C20 105.8(2) . . ?
C13 C17 H17 108.0 . . ?
C20 C17 C13 115.1(2) . . ?
C20 C17 H17 108.0 . . ?
C13 C18 H18A 109.5 . . ?
C13 C18 H18B 109.5 . . ?
C13 C18 H18C 109.5 . . ?
H18A C18 H18B 109.5 . . ?
H18A C18 H18C 109.5 . . ?
H18B C18 H18C 109.5 . . ?
C10 C19 H19A 109.5 . . ?
C10 C19 H19B 109.5 . . ?
C10 C19 H19C 109.5 . . ?
H19A C19 H19B 109.5 . . ?
H19A C19 H19C 109.5 . . ?
H19B C19 H19C 109.5 . . ?
C21 C20 C17 129.1(3) . . ?
C21 C20 C22 104.2(3) . . ?
C22 C20 C17 126.6(2) . . ?
O10 C21 H21 124.2 . . ?
C20 C21 O10 111.6(3) . . ?
C20 C21 H21 124.2 . . ?
C20 C22 H22 126.0 . . ?
C23 C22 C20 107.9(3) . . ?
C23 C22 H22 126.0 . . ?
O10 C23 H23 124.8 . . ?
C22 C23 O10 110.4(3) . . ?
C22 C23 H23 124.8 . . ?
O6 C24 H24A 109.5 . . ?
O6 C24 H24B 109.5 . . ?
O6 C24 H24C 109.5 . . ?
H24A C24 H24B 109.5 . . ?
H24A C24 H24C 109.5 . . ?
H24B C24 H24C 109.5 . . ?
C4 C28 H28A 109.5 . . ?
C4 C28 H28B 109.5 . . ?
C4 C28 H28C 109.5 . . ?
H28A C28 H28B 109.5 . . ?
H28A C28 H28C 109.5 . . ?
H28B C28 H28C 109.5 . . ?
C4 C29 H29A 109.5 . . ?
C4 C29 H29B 109.5 . . ?
C4 C29 H29C 109.5 . . ?
H29A C29 H29B 109.5 . . ?
H29A C29 H29C 109.5 . . ?
H29B C29 H29C 109.5 . . ?
C8 C30 H30A 120.0 . . ?
C8 C30 H30B 120.0 . . ?
H30A C30 H30B 120.0 . . ?

loop_
_geom_bond_atom_site_label_1
_geom_bond_atom_site_label_2
_geom_bond_distance
_geom_bond_site_symmetry_2
_geom_bond_publ_flag
O1 C1 1.429(3) . ?
O1 C14 1.455(3) . ?
O2 H2 0.8200 . ?
O2 C2 1.406(3) . ?
O3 C1' 1.340(3) . ?
O3 C3 1.449(3) . ?
O4 C1' 1.189(3) . ?
O5 C7 1.192(4) . ?
O6 C7 1.314(4) . ?
O6 C24 1.445(4) . ?
O7 H7 0.8200 . ?
O7 C11 1.431(3) . ?
O8 C16 1.204(4) . ?
O9 C16 1.327(4) . ?
O9 C17 1.468(3) . ?
O10 C21 1.365(4) . ?
O10 C23 1.337(5) . ?
C1 H1 0.9800 . ?
C1 C2 1.525(3) . ?
C1 C10 1.548(3) . ?
C1' C2' 1.519(3) . ?
C2 H2A 0.9800 . ?
C2 C3 1.523(4) . ?
C2' H2' 0.9800 . ?
C2' C3' 1.514(4) . ?
C2' C4' 1.519(5) . ?
C3 H3 0.9800 . ?
C3 C4 1.534(4) . ?
C3' H3'A 0.9700 . ?
C3' H3'B 0.9700 . ?
C3' C5' 1.505(6) . ?
C4 C5 1.560(3) . ?
C4 C28 1.540(3) . ?
C4 C29 1.545(4) . ?
C4' H4'A 0.9600 . ?
C4' H4'B 0.9600 . ?
C4' H4'C 0.9600 . ?
C5 H5 0.9800 . ?
C5 C6 1.547(4) . ?
C5 C10 1.564(3) . ?
C5' H5'A 0.9600 . ?
C5' H5'B 0.9600 . ?
C5' H5'C 0.9600 . ?
C6 H6A 0.9700 . ?
C6 H6B 0.9700 . ?
C6 C7 1.504(4) . ?
C8 C9 1.500(3) . ?
C8 C14 1.518(3) . ?
C8 C30 1.318(4) . ?
C9 H9 0.9800 . ?
C9 C10 1.591(3) . ?
C9 C11 1.560(3) . ?
C10 C19 1.538(3) . ?
C11 H11 0.9800 . ?
C11 C12 1.523(3) . ?
C12 H12A 0.9700 . ?
C12 H12B 0.9700 . ?
C12 C13 1.533(3) . ?
C13 C14 1.548(3) . ?
C13 C17 1.541(3) . ?
C13 C18 1.534(3) . ?
C14 C15 1.522(3) . ?
C15 H15A 0.9700 . ?
C15 H15B 0.9700 . ?
C15 C16 1.503(4) . ?
C17 H17 0.9800 . ?
C17 C20 1.493(4) . ?
C18 H18A 0.9600 . ?
C18 H18B 0.9600 . ?
C18 H18C 0.9600 . ?
C19 H19A 0.9600 . ?
C19 H19B 0.9600 . ?
C19 H19C 0.9600 . ?
C20 C21 1.329(4) . ?
C20 C22 1.420(5) . ?
C21 H21 0.9300 . ?
C22 H22 0.9300 . ?
C22 C23 1.324(5) . ?
C23 H23 0.9300 . ?
C24 H24A 0.9600 . ?
C24 H24B 0.9600 . ?
C24 H24C 0.9600 . ?
C28 H28A 0.9600 . ?
C28 H28B 0.9600 . ?
C28 H28C 0.9600 . ?
C29 H29A 0.9600 . ?
C29 H29B 0.9600 . ?
C29 H29C 0.9600 . ?
C30 H30A 0.9300 . ?
C30 H30B 0.9300 . ?

loop_
_geom_hbond_atom_site_label_D
_geom_hbond_atom_site_label_H
_geom_hbond_atom_site_label_A
_geom_hbond_distance_DH
_geom_hbond_distance_HA
_geom_hbond_distance_DA
_geom_hbond_angle_DHA
_geom_hbond_site_symmetry_A
O2 H2 O5 0.82 2.11 2.886(4) 157.7 1_565
O7 H7 O8 0.82 2.09 2.868(3) 158.7 1_545

loop_
_geom_torsion_atom_site_label_1
_geom_torsion_atom_site_label_2
_geom_torsion_atom_site_label_3
_geom_torsion_atom_site_label_4
_geom_torsion
_geom_torsion_site_symmetry_1
_geom_torsion_site_symmetry_2
_geom_torsion_site_symmetry_3
_geom_torsion_site_symmetry_4
_geom_torsion_publ_flag
O1 C1 C2 O2 -52.9(3) . . . . ?
O1 C1 C2 C3 74.0(2) . . . . ?
O1 C1 C10 C5 -81.5(2) . . . . ?
O1 C1 C10 C9 40.2(2) . . . . ?
O1 C1 C10 C19 153.37(18) . . . . ?
O1 C14 C15 C16 -77.8(3) . . . . ?
O2 C2 C3 O3 -50.4(3) . . . . ?
O2 C2 C3 C4 -171.6(2) . . . . ?
O3 C1' C2' C3' 157.8(3) . . . . ?
O3 C1' C2' C4' -77.1(3) . . . . ?
O3 C3 C4 C5 177.38(18) . . . . ?
O3 C3 C4 C28 -55.5(3) . . . . ?
O3 C3 C4 C29 61.4(3) . . . . ?
O4 C1' C2' C3' -25.2(4) . . . . ?
O4 C1' C2' C4' 99.9(4) . . . . ?
O7 C11 C12 C13 -76.4(2) . . . . ?
O9 C17 C20 C21 34.4(4) . . . . ?
O9 C17 C20 C22 -147.6(3) . . . . ?
C1 O1 C14 C8 25.6(2) . . . . ?
C1 O1 C14 C13 142.43(19) . . . . ?
C1 O1 C14 C15 -99.1(2) . . . . ?
C1 C2 C3 O3 -176.07(19) . . . . ?
C1 C2 C3 C4 62.7(3) . . . . ?
C1' O3 C3 C2 124.2(2) . . . . ?
C1' O3 C3 C4 -113.4(3) . . . . ?
C1' C2' C3' C5' -63.4(4) . . . . ?
C2 C1 C10 C5 39.1(3) . . . . ?
C2 C1 C10 C9 160.76(18) . . . . ?
C2 C1 C10 C19 -86.1(2) . . . . ?
C2 C3 C4 C5 -63.4(2) . . . . ?
C2 C3 C4 C28 63.8(3) . . . . ?
C2 C3 C4 C29 -179.4(2) . . . . ?
C3 O3 C1' O4 4.1(4) . . . . ?
C3 O3 C1' C2' -178.9(2) . . . . ?
C3 C4 C5 C6 -178.6(2) . . . . ?
C3 C4 C5 C10 52.8(3) . . . . ?
C4 C5 C6 C7 84.0(3) . . . . ?
C4 C5 C10 C1 -42.0(3) . . . . ?
C4 C5 C10 C9 -161.43(19) . . . . ?
C4 C5 C10 C19 79.2(3) . . . . ?
C4' C2' C3' C5' 173.2(3) . . . . ?
C5 C6 C7 O5 -162.9(3) . . . . ?
C5 C6 C7 O6 19.6(4) . . . . ?
C6 C5 C10 C1 -172.70(19) . . . . ?
C6 C5 C10 C9 67.9(2) . . . . ?
C6 C5 C10 C19 -51.5(3) . . . . ?
C8 C9 C10 C1 25.2(2) . . . . ?
C8 C9 C10 C5 148.3(2) . . . . ?
C8 C9 C10 C19 -88.0(2) . . . . ?
C8 C9 C11 O7 71.7(2) . . . . ?
C8 C9 C11 C12 -48.2(3) . . . . ?
C8 C14 C15 C16 161.1(2) . . . . ?
C9 C8 C14 O1 43.8(2) . . . . ?
C9 C8 C14 C13 -69.4(2) . . . . ?
C9 C8 C14 C15 165.1(2) . . . . ?
C9 C11 C12 C13 43.6(3) . . . . ?
C10 C1 C2 O2 -175.8(2) . . . . ?
C10 C1 C2 C3 -48.8(3) . . . . ?
C10 C5 C6 C7 -144.4(2) . . . . ?
C10 C9 C11 O7 -164.9(2) . . . . ?
C10 C9 C11 C12 75.3(3) . . . . ?
C11 C9 C10 C1 -98.5(2) . . . . ?
C11 C9 C10 C5 24.7(3) . . . . ?
C11 C9 C10 C19 148.3(2) . . . . ?
C11 C12 C13 C14 -47.2(3) . . . . ?
C11 C12 C13 C17 -161.24(19) . . . . ?
C11 C12 C13 C18 76.2(3) . . . . ?
C12 C13 C14 O1 -56.6(2) . . . . ?
C12 C13 C14 C8 59.2(2) . . . . ?
C12 C13 C14 C15 -173.4(2) . . . . ?
C12 C13 C17 O9 174.28(19) . . . . ?
C12 C13 C17 C20 -65.0(3) . . . . ?
C13 C14 C15 C16 36.2(3) . . . . ?
C13 C17 C20 C21 -89.6(4) . . . . ?
C13 C17 C20 C22 88.5(4) . . . . ?
C14 O1 C1 C2 162.65(18) . . . . ?
C14 O1 C1 C10 -71.4(2) . . . . ?
C14 C8 C9 C10 -70.1(2) . . . . ?
C14 C8 C9 C11 60.6(2) . . . . ?
C14 C13 C17 O9 59.0(2) . . . . ?
C14 C13 C17 C20 179.8(2) . . . . ?
C14 C15 C16 O8 171.2(3) . . . . ?
C14 C15 C16 O9 -12.8(4) . . . . ?
C16 O9 C17 C13 -38.8(3) . . . . ?
C16 O9 C17 C20 -164.8(2) . . . . ?
C17 O9 C16 O8 -169.9(3) . . . . ?
C17 O9 C16 C15 14.0(4) . . . . ?
C17 C13 C14 O1 58.9(2) . . . . ?
C17 C13 C14 C8 174.64(19) . . . . ?
C17 C13 C14 C15 -58.0(2) . . . . ?
C17 C20 C21 O10 179.9(3) . . . . ?
C17 C20 C22 C23 179.7(3) . . . . ?
C18 C13 C14 O1 179.44(19) . . . . ?
C18 C13 C14 C8 -64.8(2) . . . . ?
C18 C13 C14 C15 62.6(3) . . . . ?
C18 C13 C17 O9 -62.0(3) . . . . ?
C18 C13 C17 C20 58.7(3) . . . . ?
C20 C22 C23 O10 1.5(6) . . . . ?
C21 O10 C23 C22 -0.6(5) . . . . ?
C21 C20 C22 C23 -1.9(5) . . . . ?
C22 C20 C21 O10 1.5(5) . . . . ?
C23 O10 C21 C20 -0.7(5) . . . . ?
C24 O6 C7 O5 3.1(5) . . . . ?
C24 O6 C7 C6 -179.3(3) . . . . ?
C28 C4 C5 C6 56.7(3) . . . . ?
C28 C4 C5 C10 -71.9(3) . . . . ?
C29 C4 C5 C6 -63.3(3) . . . . ?
C29 C4 C5 C10 168.1(2) . . . . ?
C30 C8 C9 C10 109.7(3) . . . . ?
C30 C8 C9 C11 -119.6(3) . . . . ?
C30 C8 C14 O1 -136.0(3) . . . . ?
C30 C8 C14 C13 110.8(3) . . . . ?
C30 C8 C14 C15 -14.7(4) . . . . ?
